data_7713946
loop_
_publ_author_name
'Biskup, David'
'Schnakenburg, Gregor'
'Boer\'e, Ren\'e'
'Espinosa Ferao, Arturo'
'Streubel, R.'

_publ_section_title
;
 A novel access to phosphanylidene-phosphorane complexes via P-donor
 substitution and a detailed bonding analysis
;
_journal_name_full 'Dalton Transactions'
_journal_paper_doi 10.1039/D3DT02304D
_journal_year 2023
_chemical_formula_moiety 'C27 H24 Cr O5 P2'
_chemical_formula_sum 'C27 H24 Cr O5 P2'
_chemical_formula_weight 542.42
_chemical_name_systematic DB-565
_space_group_crystal_system triclinic
_space_group_IT_number 2
_space_group_name_Hall '-P 1'
_space_group_name_H-M_alt 'P -1'
_atom_sites_solution_hydrogens geom
_audit_creation_date 2022-06-27
_audit_creation_method
;
Olex2 1.2
(compiled 2018.05.29 svn.r3508 for OlexSys, GUI svn.r5506)
;
_audit_update_record
;
2023-07-18 deposited with the CCDC.	2023-09-12 downloaded from the CCDC.
;
_cell_angle_alpha 88.1908(19)
_cell_angle_beta 76.3409(17)
_cell_angle_gamma 70.2330(18)
_cell_formula_units_Z 2
_cell_length_a 9.06234(20)
_cell_length_b 9.31754(23)
_cell_length_c 15.9532(3)
_cell_measurement_reflns_used 36831
_cell_measurement_temperature 100
_cell_measurement_theta_max 71.02
_cell_measurement_theta_min 5.05
_cell_volume 1230.12(5)
_computing_cell_refinement 'X-Area Recipe 1.37.0.0 (STOE, 2021)'
_computing_data_collection 'X-Area Pilatus3_SV 1.31.175.0 (STOE, 2021)'
_computing_data_reduction 'X-Area Integrate 2.5.1.0 (STOE, 2021) X-Area LANA 2.6.2.0 (STOE, 2021)'
_computing_molecular_graphics 'Olex2 (Dolomanov et al., 2009)'
_computing_publication_material 'Olex2 (Dolomanov et al., 2009)'
_computing_structure_refinement 'ShelXL (Sheldrick, 2015)'
_diffrn_ambient_temperature 100
_diffrn_detector_area_resol_mean 5.81
_diffrn_measured_fraction_theta_full 0.988
_diffrn_measured_fraction_theta_max 0.977
_diffrn_measurement_device_type 'STOE STADIVARI'
_diffrn_measurement_method 'rotation method, \w scans'
_diffrn_radiation_type CuK\a
_diffrn_radiation_wavelength 1.54186
_diffrn_reflns_av_R_equivalents 0.0176
_diffrn_reflns_av_unetI/netI 0.0122
_diffrn_reflns_Laue_measured_fraction_full 0.988
_diffrn_reflns_Laue_measured_fraction_max 0.977
_diffrn_reflns_limit_h_max 9
_diffrn_reflns_limit_h_min -11
_diffrn_reflns_limit_k_max 5
_diffrn_reflns_limit_k_min -11
_diffrn_reflns_limit_l_max 18
_diffrn_reflns_limit_l_min -19
_diffrn_reflns_number 24426
_diffrn_reflns_point_group_measured_fraction_full 0.988
_diffrn_reflns_point_group_measured_fraction_max 0.977
_diffrn_reflns_theta_full 67.686
_diffrn_reflns_theta_max 70.525
_diffrn_reflns_theta_min 5.051
_diffrn_source 'Axo Cu'
_exptl_absorpt_coefficient_mu 5.38
_exptl_absorpt_correction_T_max 0.2633
_exptl_absorpt_correction_T_min 0.1558
_exptl_absorpt_correction_type multi-scan
_exptl_absorpt_process_details
'STOE X-Red32, absorption correction by Gaussian integration, analogous to P. Coppens in: F. R. Ahmed (Editor), "Crystallographic Computing", Munksgaard, Copenhagen (1970), 255 - 270. Afterwards scaling of reflection intensities was performed within STOE LANA. J. Koziskova, F. Hahn, J. Richter, J. Kozisek, Acta Chimica Slovaca, vol. 9, no. 2, 2016, pp. 136 - 140. Finally a spherical absorption correction was done within STOE LANA.'
_exptl_crystal_colour 'clear light yellow'
_exptl_crystal_colour_lustre clear
_exptl_crystal_colour_modifier light
_exptl_crystal_colour_primary yellow
_exptl_crystal_density_diffrn 1.464
_exptl_crystal_density_method 'not measured'
_exptl_crystal_description prisms
_exptl_crystal_F_000 560
_exptl_crystal_size_max 0.3
_exptl_crystal_size_mid 0.177
_exptl_crystal_size_min 0.08
_refine_diff_density_max 0.558
_refine_diff_density_min -0.475
_refine_diff_density_rms 0.058
_refine_ls_extinction_method none
_refine_ls_goodness_of_fit_ref 1.038
_refine_ls_hydrogen_treatment constr
_refine_ls_matrix_type full
_refine_ls_number_parameters 319
_refine_ls_number_reflns 4602
_refine_ls_number_restraints 0
_refine_ls_restrained_S_all 1.038
_refine_ls_R_factor_all 0.0297
_refine_ls_R_factor_gt 0.0290
_refine_ls_shift/su_max 0.001
_refine_ls_shift/su_mean 0.000
_refine_ls_structure_factor_coef Fsqd
_refine_ls_weighting_details
;
 w=1/[\s^2^(Fo^2^)+(0.0462P)^2^+0.8953P]
 where P=(Fo^2^+2Fc^2^)/3
;
_refine_ls_weighting_scheme calc
_refine_ls_wR_factor_gt 0.0784
_refine_ls_wR_factor_ref 0.0789
_reflns_Friedel_coverage 0.000
_reflns_number_gt 4485
_reflns_number_total 4602
_reflns_threshold_expression I>4u(I)
_cod_data_source_file d3dt02304d2.cif
_cod_data_source_block 3a-Cr
_cod_database_code 7713946
_shelxl_version_number 2013-2
_shelx_space_group_comment
;
The symmetry employed for this shelxl refinement is uniquely defined
by the following loop, which should always be used as a source of
symmetry information in preference to the above space-group names.
They are only intended as comments.
;
_shelx_estimated_absorpt_t_max 0.673
_shelx_estimated_absorpt_t_min 0.296
_olex2_refinement_description
;
1. Fixed Uiso
 At 1.2 times of:
  All C(H) groups
 At 1.5 times of:
  All C(H,H,H) groups
2.a Aromatic/amide H refined with riding coordinates:
 C6(H6), C7(H7), C8(H8), C9(H9), C10(H10), C12(H12), C13(H13), C14(H14),
 C15(H15), C16(H16), C18(H18), C19(H19), C20(H20), C21(H21), C22(H22)
2.b Idealised Me refined as rotating group:
 C1(H1A,H1B,H1C), C2(H2A,H2B,H2C), C3(H3A,H3B,H3C)
;
_olex2_submission_special_instructions 'No special instructions were received'

loop_
_space_group_symop_operation_xyz
'x, y, z'
'-x, -y, -z'

loop_
_atom_site_label
_atom_site_type_symbol
_atom_site_fract_x
_atom_site_fract_y
_atom_site_fract_z
_atom_site_U_iso_or_equiv
_atom_site_adp_type
_atom_site_occupancy
_atom_site_site_symmetry_order
_atom_site_calc_flag
_atom_site_refinement_flags_posn
_atom_site_refinement_flags_adp
_atom_site_refinement_flags_occupancy
_atom_site_disorder_assembly
_atom_site_disorder_group
Cr Cr 0.18581(3) 0.41494(3) 0.61889(2) 0.01213(9) Uani 1 1 d . . . . .
P1 P 0.31454(5) 0.15786(5) 0.67192(2) 0.01207(10) Uani 1 1 d . . . . .
P2 P 0.21705(5) -0.00621(5) 0.63523(3) 0.01380(10) Uani 1 1 d . . . . .
O1 O 0.07289(15) 0.71156(14) 0.53470(8) 0.0208(3) Uani 1 1 d . . . . .
O2 O -0.15617(15) 0.40289(15) 0.66284(9) 0.0232(3) Uani 1 1 d . . . . .
O3 O 0.08623(15) 0.61378(14) 0.78451(8) 0.0203(3) Uani 1 1 d . . . . .
O4 O 0.52965(15) 0.41946(16) 0.58298(8) 0.0241(3) Uani 1 1 d . . . . .
O5 O 0.27526(16) 0.29471(15) 0.43293(8) 0.0228(3) Uani 1 1 d . . . . .
C1 C 0.2653(2) -0.0220(2) 0.51843(11) 0.0200(4) Uani 1 1 d . . . . .
H1A H 0.1936 0.0679 0.4969 0.030 Uiso 1 1 calc GR . . . .
H1B H 0.2506 -0.1142 0.4995 0.030 Uiso 1 1 calc GR . . . .
H1C H 0.3777 -0.0283 0.4956 0.030 Uiso 1 1 calc GR . . . .
C2 C 0.0033(2) 0.0211(2) 0.66516(12) 0.0190(4) Uani 1 1 d . . . . .
H2A H -0.0342 0.0288 0.7283 0.028 Uiso 1 1 calc GR . . . .
H2B H -0.0151 -0.0660 0.6420 0.028 Uiso 1 1 calc GR . . . .
H2C H -0.0564 0.1151 0.6414 0.028 Uiso 1 1 calc GR . . . .
C3 C 0.3186(2) -0.1964(2) 0.66485(12) 0.0187(4) Uani 1 1 d . . . . .
H3A H 0.4355 -0.2226 0.6431 0.028 Uiso 1 1 calc GR . . . .
H3B H 0.2827 -0.2696 0.6396 0.028 Uiso 1 1 calc GR . . . .
H3C H 0.2926 -0.2005 0.7279 0.028 Uiso 1 1 calc GR . . . .
C4 C 0.29278(19) 0.13163(18) 0.79603(10) 0.0126(3) Uani 1 1 d . . . . .
C5 C 0.12734(19) 0.11696(19) 0.83605(10) 0.0139(3) Uani 1 1 d . . . . .
C6 C -0.0132(2) 0.2441(2) 0.84005(10) 0.0160(3) Uani 1 1 d . . . . .
H6 H -0.0037 0.3392 0.8217 0.019 Uiso 1 1 calc R . . . .
C7 C -0.1657(2) 0.2334(2) 0.87035(11) 0.0200(4) Uani 1 1 d . . . . .
H7 H -0.2589 0.3214 0.8736 0.024 Uiso 1 1 calc R . . . .
C8 C -0.1828(2) 0.0953(2) 0.89585(11) 0.0221(4) Uani 1 1 d . . . . .
H8 H -0.2871 0.0871 0.9144 0.026 Uiso 1 1 calc R . . . .
C9 C -0.0457(2) -0.0307(2) 0.89389(11) 0.0217(4) Uani 1 1 d . . . . .
H9 H -0.0563 -0.1254 0.9124 0.026 Uiso 1 1 calc R . . . .
C10 C 0.1072(2) -0.0199(2) 0.86504(11) 0.0170(3) Uani 1 1 d . . . . .
H10 H 0.1997 -0.1072 0.8650 0.020 Uiso 1 1 calc R . . . .
C11 C 0.43445(19) -0.00547(19) 0.81372(11) 0.0136(3) Uani 1 1 d . . . . .
C12 C 0.4300(2) -0.0456(2) 0.89943(11) 0.0161(3) Uani 1 1 d . . . . .
H12 H 0.3405 0.0105 0.9441 0.019 Uiso 1 1 calc R . . . .
C13 C 0.5537(2) -0.1656(2) 0.92035(11) 0.0184(4) Uani 1 1 d . . . . .
H13 H 0.5472 -0.1920 0.9788 0.022 Uiso 1 1 calc R . . . .
C14 C 0.6864(2) -0.2468(2) 0.85663(12) 0.0189(4) Uani 1 1 d . . . . .
H14 H 0.7704 -0.3299 0.8708 0.023 Uiso 1 1 calc R . . . .
C15 C 0.6956(2) -0.2060(2) 0.77193(12) 0.0199(4) Uani 1 1 d . . . . .
H15 H 0.7877 -0.2599 0.7279 0.024 Uiso 1 1 calc R . . . .
C16 C 0.5706(2) -0.0862(2) 0.75072(11) 0.0165(3) Uani 1 1 d . . . . .
H16 H 0.5786 -0.0593 0.6923 0.020 Uiso 1 1 calc R . . . .
C17 C 0.31298(19) 0.27251(19) 0.83351(10) 0.0137(3) Uani 1 1 d . . . . .
C18 C 0.2180(2) 0.3462(2) 0.91285(11) 0.0167(3) Uani 1 1 d . . . . .
H18 H 0.1356 0.3107 0.9447 0.020 Uiso 1 1 calc R . . . .
C19 C 0.2422(2) 0.4703(2) 0.94592(11) 0.0205(4) Uani 1 1 d . . . . .
H19 H 0.1764 0.5186 1.0000 0.025 Uiso 1 1 calc R . . . .
C20 C 0.3619(2) 0.5247(2) 0.90061(12) 0.0222(4) Uani 1 1 d . . . . .
H20 H 0.3764 0.6112 0.9227 0.027 Uiso 1 1 calc R . . . .
C21 C 0.4601(2) 0.4508(2) 0.82263(12) 0.0208(4) Uani 1 1 d . . . . .
H21 H 0.5425 0.4866 0.7912 0.025 Uiso 1 1 calc R . . . .
C22 C 0.4379(2) 0.3240(2) 0.79043(11) 0.0159(3) Uani 1 1 d . . . . .
H22 H 0.5088 0.2717 0.7383 0.019 Uiso 1 1 calc R . . . .
C23 C 0.1154(2) 0.5967(2) 0.56800(11) 0.0160(3) Uani 1 1 d . . . . .
C24 C -0.0261(2) 0.40209(19) 0.64555(11) 0.0163(3) Uani 1 1 d . . . . .
C25 C 0.12809(19) 0.53026(19) 0.72534(11) 0.0153(3) Uani 1 1 d . . . . .
C26 C 0.4007(2) 0.4185(2) 0.59744(11) 0.0176(4) Uani 1 1 d . . . . .
C27 C 0.2408(2) 0.33045(19) 0.50493(11) 0.0166(3) Uani 1 1 d . . . . .

loop_
_atom_site_aniso_label
_atom_site_aniso_U_11
_atom_site_aniso_U_22
_atom_site_aniso_U_33
_atom_site_aniso_U_23
_atom_site_aniso_U_13
_atom_site_aniso_U_12
Cr 0.01227(15) 0.01283(15) 0.01128(15) 0.00147(10) -0.00344(10) -0.00391(11)
P1 0.01253(19) 0.0128(2) 0.0109(2) 0.00092(14) -0.00295(15) -0.00417(15)
P2 0.0149(2) 0.0138(2) 0.0131(2) -0.00018(15) -0.00319(15) -0.00540(16)
O1 0.0255(7) 0.0170(6) 0.0227(6) 0.0053(5) -0.0117(5) -0.0072(5)
O2 0.0163(6) 0.0270(7) 0.0275(7) 0.0040(5) -0.0061(5) -0.0084(5)
O3 0.0206(6) 0.0196(6) 0.0181(6) -0.0015(5) -0.0055(5) -0.0028(5)
O4 0.0169(7) 0.0306(7) 0.0263(7) 0.0068(6) -0.0060(5) -0.0100(5)
O5 0.0266(7) 0.0256(7) 0.0143(7) -0.0007(5) -0.0027(5) -0.0077(5)
C1 0.0253(9) 0.0221(9) 0.0140(8) -0.0012(7) -0.0031(7) -0.0109(7)
C2 0.0165(8) 0.0213(9) 0.0205(9) -0.0019(7) -0.0044(7) -0.0080(7)
C3 0.0197(8) 0.0141(8) 0.0225(9) 0.0002(7) -0.0060(7) -0.0054(7)
C4 0.0124(8) 0.0137(8) 0.0111(7) 0.0009(6) -0.0027(6) -0.0038(6)
C5 0.0138(8) 0.0185(8) 0.0095(7) -0.0008(6) -0.0022(6) -0.0061(7)
C6 0.0167(8) 0.0186(9) 0.0122(8) 0.0009(6) -0.0035(6) -0.0051(7)
C7 0.0139(8) 0.0288(10) 0.0148(8) -0.0015(7) -0.0031(6) -0.0040(7)
C8 0.0147(8) 0.0372(11) 0.0149(8) 0.0021(7) -0.0007(6) -0.0116(8)
C9 0.0248(9) 0.0273(10) 0.0164(8) 0.0045(7) -0.0036(7) -0.0142(8)
C10 0.0183(8) 0.0191(9) 0.0137(8) 0.0011(6) -0.0045(6) -0.0059(7)
C11 0.0132(8) 0.0135(8) 0.0160(8) 0.0009(6) -0.0046(6) -0.0060(6)
C12 0.0143(8) 0.0180(8) 0.0150(8) -0.0002(6) -0.0026(6) -0.0046(7)
C13 0.0199(9) 0.0207(9) 0.0172(8) 0.0056(7) -0.0082(7) -0.0080(7)
C14 0.0174(8) 0.0162(8) 0.0235(9) 0.0031(7) -0.0095(7) -0.0031(7)
C15 0.0151(8) 0.0206(9) 0.0201(9) -0.0020(7) -0.0035(7) -0.0014(7)
C16 0.0160(8) 0.0183(8) 0.0139(8) 0.0013(6) -0.0035(6) -0.0042(7)
C17 0.0142(8) 0.0128(8) 0.0147(8) 0.0018(6) -0.0074(6) -0.0029(6)
C18 0.0173(8) 0.0181(8) 0.0142(8) 0.0017(6) -0.0057(6) -0.0043(7)
C19 0.0267(9) 0.0163(8) 0.0164(8) -0.0023(6) -0.0089(7) -0.0018(7)
C20 0.0251(9) 0.0166(9) 0.0290(10) -0.0001(7) -0.0161(8) -0.0057(7)
C21 0.0185(8) 0.0239(9) 0.0250(9) 0.0056(7) -0.0116(7) -0.0095(7)
C22 0.0142(8) 0.0175(8) 0.0163(8) 0.0027(6) -0.0067(6) -0.0039(7)
C23 0.0144(8) 0.0203(9) 0.0138(8) -0.0016(6) -0.0042(6) -0.0060(7)
C24 0.0201(9) 0.0145(8) 0.0135(8) 0.0018(6) -0.0061(6) -0.0038(7)
C25 0.0129(8) 0.0161(8) 0.0168(8) 0.0047(7) -0.0062(6) -0.0034(6)
C26 0.0213(9) 0.0160(8) 0.0143(8) 0.0031(6) -0.0050(7) -0.0046(7)
C27 0.0149(8) 0.0152(8) 0.0198(9) 0.0026(6) -0.0051(7) -0.0047(6)

loop_
_atom_type_symbol
_atom_type_description
_atom_type_scat_dispersion_real
_atom_type_scat_dispersion_imag
_atom_type_scat_source
C C 0.0181 0.0091 'International Tables Vol C Tables 4.2.6.8 and 6.1.1.4'
H H 0.0000 0.0000 'International Tables Vol C Tables 4.2.6.8 and 6.1.1.4'
O O 0.0492 0.0322 'International Tables Vol C Tables 4.2.6.8 and 6.1.1.4'
P P 0.2955 0.4335 'International Tables Vol C Tables 4.2.6.8 and 6.1.1.4'
Cr Cr -0.1635 2.4439 'International Tables Vol C Tables 4.2.6.8 and 6.1.1.4'

loop_
_geom_angle_atom_site_label_1
_geom_angle_atom_site_label_2
_geom_angle_atom_site_label_3
_geom_angle
_geom_angle_site_symmetry_1
_geom_angle_site_symmetry_3
_geom_angle_publ_flag
C23 Cr P1 172.36(5) . . ?
C23 Cr C24 91.10(7) . . ?
C23 Cr C25 87.52(7) . . ?
C23 Cr C26 92.30(7) . . ?
C23 Cr C27 83.68(7) . . ?
C24 Cr P1 94.64(5) . . ?
C25 Cr P1 97.67(5) . . ?
C25 Cr C24 88.32(7) . . ?
C25 Cr C26 90.76(7) . . ?
C26 Cr P1 82.06(5) . . ?
C26 Cr C24 176.43(7) . . ?
C27 Cr P1 90.85(5) . . ?
C27 Cr C24 94.36(7) . . ?
C27 Cr C25 170.84(7) . . ?
C27 Cr C26 87.08(7) . . ?
P2 P1 Cr 110.72(2) . . ?
C4 P1 Cr 119.91(5) . . ?
C4 P1 P2 102.45(5) . . ?
C1 P2 P1 107.38(6) . . ?
C1 P2 C2 103.32(8) . . ?
C2 P2 P1 122.58(6) . . ?
C3 P2 P1 111.93(6) . . ?
C3 P2 C1 103.80(8) . . ?
C3 P2 C2 106.01(9) . . ?
P2 C1 H1A 109.5 . . ?
P2 C1 H1B 109.5 . . ?
P2 C1 H1C 109.5 . . ?
H1A C1 H1B 109.5 . . ?
H1A C1 H1C 109.5 . . ?
H1B C1 H1C 109.5 . . ?
P2 C2 H2A 109.5 . . ?
P2 C2 H2B 109.5 . . ?
P2 C2 H2C 109.5 . . ?
H2A C2 H2B 109.5 . . ?
H2A C2 H2C 109.5 . . ?
H2B C2 H2C 109.5 . . ?
P2 C3 H3A 109.5 . . ?
P2 C3 H3B 109.5 . . ?
P2 C3 H3C 109.5 . . ?
H3A C3 H3B 109.5 . . ?
H3A C3 H3C 109.5 . . ?
H3B C3 H3C 109.5 . . ?
C5 C4 P1 109.07(10) . . ?
C5 C4 C11 112.63(13) . . ?
C5 C4 C17 112.52(13) . . ?
C11 C4 P1 111.30(10) . . ?
C17 C4 P1 106.53(11) . . ?
C17 C4 C11 104.58(13) . . ?
C6 C5 C4 119.30(15) . . ?
C10 C5 C4 123.34(15) . . ?
C10 C5 C6 117.27(16) . . ?
C5 C6 H6 119.4 . . ?
C7 C6 C5 121.29(17) . . ?
C7 C6 H6 119.4 . . ?
C6 C7 H7 119.8 . . ?
C8 C7 C6 120.46(17) . . ?
C8 C7 H7 119.8 . . ?
C7 C8 H8 120.5 . . ?
C7 C8 C9 119.09(16) . . ?
C9 C8 H8 120.5 . . ?
C8 C9 H9 119.7 . . ?
C8 C9 C10 120.65(17) . . ?
C10 C9 H9 119.7 . . ?
C5 C10 H10 119.4 . . ?
C9 C10 C5 121.17(16) . . ?
C9 C10 H10 119.4 . . ?
C12 C11 C4 118.05(14) . . ?
C16 C11 C4 124.28(14) . . ?
C16 C11 C12 117.56(15) . . ?
C11 C12 H12 119.3 . . ?
C13 C12 C11 121.30(15) . . ?
C13 C12 H12 119.3 . . ?
C12 C13 H13 119.8 . . ?
C14 C13 C12 120.31(16) . . ?
C14 C13 H13 119.8 . . ?
C13 C14 H14 120.3 . . ?
C13 C14 C15 119.35(16) . . ?
C15 C14 H14 120.3 . . ?
C14 C15 H15 119.8 . . ?
C14 C15 C16 120.37(16) . . ?
C16 C15 H15 119.8 . . ?
C11 C16 C15 121.06(16) . . ?
C11 C16 H16 119.5 . . ?
C15 C16 H16 119.5 . . ?
C18 C17 C4 122.53(15) . . ?
C18 C17 C22 117.65(16) . . ?
C22 C17 C4 119.67(14) . . ?
C17 C18 H18 119.4 . . ?
C19 C18 C17 121.11(17) . . ?
C19 C18 H18 119.4 . . ?
C18 C19 H19 119.7 . . ?
C18 C19 C20 120.62(17) . . ?
C20 C19 H19 119.7 . . ?
C19 C20 H20 120.4 . . ?
C21 C20 C19 119.14(17) . . ?
C21 C20 H20 120.4 . . ?
C20 C21 H21 119.9 . . ?
C20 C21 C22 120.15(17) . . ?
C22 C21 H21 119.9 . . ?
C17 C22 H22 119.4 . . ?
C21 C22 C17 121.21(16) . . ?
C21 C22 H22 119.4 . . ?
O1 C23 Cr 178.96(16) . . ?
O2 C24 Cr 176.18(15) . . ?
O3 C25 Cr 172.33(14) . . ?
O4 C26 Cr 178.60(16) . . ?
O5 C27 Cr 172.35(15) . . ?

loop_
_geom_bond_atom_site_label_1
_geom_bond_atom_site_label_2
_geom_bond_distance
_geom_bond_site_symmetry_2
_geom_bond_publ_flag
Cr P1 2.5025(5) . ?
Cr C23 1.8332(18) . ?
Cr C24 1.9105(18) . ?
Cr C25 1.9047(17) . ?
Cr C26 1.9080(18) . ?
Cr C27 1.8895(18) . ?
P1 P2 2.1621(6) . ?
P1 C4 1.9586(16) . ?
P2 C1 1.8095(17) . ?
P2 C2 1.8116(17) . ?
P2 C3 1.8058(18) . ?
O1 C23 1.165(2) . ?
O2 C24 1.143(2) . ?
O3 C25 1.148(2) . ?
O4 C26 1.139(2) . ?
O5 C27 1.146(2) . ?
C1 H1A 0.9800 . ?
C1 H1B 0.9800 . ?
C1 H1C 0.9800 . ?
C2 H2A 0.9800 . ?
C2 H2B 0.9800 . ?
C2 H2C 0.9800 . ?
C3 H3A 0.9800 . ?
C3 H3B 0.9800 . ?
C3 H3C 0.9800 . ?
C4 C5 1.535(2) . ?
C4 C11 1.549(2) . ?
C4 C17 1.542(2) . ?
C5 C6 1.405(2) . ?
C5 C10 1.398(2) . ?
C6 H6 0.9500 . ?
C6 C7 1.388(2) . ?
C7 H7 0.9500 . ?
C7 C8 1.384(3) . ?
C8 H8 0.9500 . ?
C8 C9 1.386(3) . ?
C9 H9 0.9500 . ?
C9 C10 1.390(3) . ?
C10 H10 0.9500 . ?
C11 C12 1.401(2) . ?
C11 C16 1.390(2) . ?
C12 H12 0.9500 . ?
C12 C13 1.387(2) . ?
C13 H13 0.9500 . ?
C13 C14 1.381(3) . ?
C14 H14 0.9500 . ?
C14 C15 1.383(3) . ?
C15 H15 0.9500 . ?
C15 C16 1.395(2) . ?
C16 H16 0.9500 . ?
C17 C18 1.398(2) . ?
C17 C22 1.401(2) . ?
C18 H18 0.9500 . ?
C18 C19 1.389(3) . ?
C19 H19 0.9500 . ?
C19 C20 1.390(3) . ?
C20 H20 0.9500 . ?
C20 C21 1.389(3) . ?
C21 H21 0.9500 . ?
C21 C22 1.395(3) . ?
C22 H22 0.9500 . ?

loop_
_geom_torsion_atom_site_label_1
_geom_torsion_atom_site_label_2
_geom_torsion_atom_site_label_3
_geom_torsion_atom_site_label_4
_geom_torsion
_geom_torsion_site_symmetry_1
_geom_torsion_site_symmetry_2
_geom_torsion_site_symmetry_3
_geom_torsion_site_symmetry_4
_geom_torsion_publ_flag
P1 C4 C5 C6 -67.98(16) . . . . ?
P1 C4 C5 C10 108.38(15) . . . . ?
P1 C4 C11 C12 -175.56(12) . . . . ?
P1 C4 C11 C16 8.3(2) . . . . ?
P1 C4 C17 C18 139.63(14) . . . . ?
P1 C4 C17 C22 -44.99(17) . . . . ?
C4 C5 C6 C7 175.63(15) . . . . ?
C4 C5 C10 C9 -174.34(15) . . . . ?
C4 C11 C12 C13 -179.03(16) . . . . ?
C4 C11 C16 C15 178.22(16) . . . . ?
C4 C17 C18 C19 178.23(15) . . . . ?
C4 C17 C22 C21 -179.78(15) . . . . ?
C5 C4 C11 C12 -52.7(2) . . . . ?
C5 C4 C11 C16 131.17(17) . . . . ?
C5 C4 C17 C18 20.1(2) . . . . ?
C5 C4 C17 C22 -164.47(14) . . . . ?
C5 C6 C7 C8 -1.3(3) . . . . ?
C6 C5 C10 C9 2.1(2) . . . . ?
C6 C7 C8 C9 2.5(3) . . . . ?
C7 C8 C9 C10 -1.3(3) . . . . ?
C8 C9 C10 C5 -1.0(3) . . . . ?
C10 C5 C6 C7 -0.9(2) . . . . ?
C11 C4 C5 C6 167.92(14) . . . . ?
C11 C4 C5 C10 -15.7(2) . . . . ?
C11 C4 C17 C18 -102.42(17) . . . . ?
C11 C4 C17 C22 72.96(17) . . . . ?
C11 C12 C13 C14 1.2(3) . . . . ?
C12 C11 C16 C15 2.1(3) . . . . ?
C12 C13 C14 C15 0.9(3) . . . . ?
C13 C14 C15 C16 -1.4(3) . . . . ?
C14 C15 C16 C11 -0.1(3) . . . . ?
C16 C11 C12 C13 -2.6(3) . . . . ?
C17 C4 C5 C6 50.01(19) . . . . ?
C17 C4 C5 C10 -133.63(16) . . . . ?
C17 C4 C11 C12 69.79(18) . . . . ?
C17 C4 C11 C16 -106.33(18) . . . . ?
C17 C18 C19 C20 0.1(3) . . . . ?
C18 C17 C22 C21 -4.2(2) . . . . ?
C18 C19 C20 C21 -1.6(3) . . . . ?
C19 C20 C21 C22 0.2(3) . . . . ?
C20 C21 C22 C17 2.8(3) . . . . ?
C22 C17 C18 C19 2.8(2) . . . . ?
